data_4313900
loop_
_publ_author_name
'S\'ebastien Blanchard'
'Genevi\`eve Blondin'
'Eric Rivi\`ere'
'Martine Nierlich'
'Jean-Jacques Girerd'

_publ_contact_author_address
;
      CEA/Saclay, SCM 
      B\^at. 125
      91191 Gif-sur-Yvette Cedex
      France
;
_publ_contact_author_email nierlich@drecam.cea.fr
_publ_contact_author_fax '01 69 08 66 40'
_publ_contact_author_name ' Nierlich Martine'
_publ_contact_author_phone '01 69 08 32 22'
_publ_section_title
;
 X- and Q-Band EPR Studies of the Dinuclear Mn(II) Complex
 [(BMP)MN~2~(\m-OAc)~2~]^+^. Determination of the Spin Parameters for the
 S=1 and S=2 Spin States
;
_journal_name_full 'Inorganic Chemistry'
_journal_page_first 4568
_journal_page_last 4578
_journal_paper_doi 10.1021/ic0301066
_journal_volume 42
_journal_year 2003
_chemical_formula_sum 'C41 H49 Cl Mn2 N6 O10'
_chemical_formula_weight 931.19
_chemical_name_systematic
; 
 ? 
;
_space_group_IT_number 2
_symmetry_cell_setting triclinic
_symmetry_space_group_name_Hall '-P 1'
_symmetry_space_group_name_H-M 'P -1'
_atom_sites_solution_hydrogens geom
_atom_sites_solution_primary direct
_atom_sites_solution_secondary difmap
_audit_creation_method SHELXL-97
_cell_angle_alpha 101.69(3)
_cell_angle_beta 93.62(3)
_cell_angle_gamma 94.67(3)
_cell_formula_units_Z 2
_cell_length_a 10.154(2)
_cell_length_b 12.045(2)
_cell_length_c 17.743(4)
_cell_measurement_reflns_used 14328
_cell_measurement_temperature 123(2)
_cell_measurement_theta_max 25
_cell_measurement_theta_min 2
_cell_volume 2110.9(8)
_computing_cell_refinement 'DENZO(Otwinowski& Minor,1997)'
_computing_data_collection 'DENZO(Otwinowski& Minor,1997)'
_computing_data_reduction 'DENZO(Otwinowski& Minor,1997)'
_computing_molecular_graphics 'SHELXTL (Sheldrick,1997)'
_computing_publication_material 'SHELXTL (Sheldrick,1997)'
_computing_structure_refinement 'SHELXL-93 (Sheldrick, 1990)'
_computing_structure_solution 'SHELXS-86 (Sheldrick, 1990)'
_diffrn_ambient_temperature 123(2)
_diffrn_measured_fraction_theta_full 0.911
_diffrn_measured_fraction_theta_max 0.911
_diffrn_measurement_device 'Nonius Kappa CCD diffractometer'
_diffrn_measurement_method '\f rotation scans with 2\%steps'
_diffrn_radiation_monochromator graphite
_diffrn_radiation_source 'fine-focus sealed tube'
_diffrn_radiation_type MoK\a
_diffrn_radiation_wavelength 0.71073
_diffrn_reflns_av_R_equivalents 0.0810
_diffrn_reflns_av_sigmaI/netI 0.1035
_diffrn_reflns_limit_h_max 12
_diffrn_reflns_limit_h_min 0
_diffrn_reflns_limit_k_max 14
_diffrn_reflns_limit_k_min -14
_diffrn_reflns_limit_l_max 21
_diffrn_reflns_limit_l_min -21
_diffrn_reflns_number 14328
_diffrn_reflns_theta_full 25.70
_diffrn_reflns_theta_max 25.70
_diffrn_reflns_theta_min 2.71
_diffrn_standards_number none
_exptl_absorpt_coefficient_mu 0.726
_exptl_absorpt_correction_type none
_exptl_crystal_colour colourless
_exptl_crystal_density_diffrn 1.465
_exptl_crystal_density_method 'not measured'
_exptl_crystal_description needle
_exptl_crystal_F_000 968
_exptl_crystal_size_max 0.100
_exptl_crystal_size_mid 0.050
_exptl_crystal_size_min 0.050
_refine_diff_density_max 0.427
_refine_diff_density_min -0.501
_refine_diff_density_rms 0.075
_refine_ls_extinction_method none
_refine_ls_goodness_of_fit_ref 1.007
_refine_ls_hydrogen_treatment mixed
_refine_ls_matrix_type full
_refine_ls_number_parameters 541
_refine_ls_number_reflns 7333
_refine_ls_number_restraints 0
_refine_ls_restrained_S_all 1.007
_refine_ls_R_factor_all 0.1180
_refine_ls_R_factor_gt 0.0632
_refine_ls_shift/su_max 0.025
_refine_ls_shift/su_mean 0.001
_refine_ls_structure_factor_coef Fsqd
_refine_ls_weighting_details 'calc w=1/[\s^2^(Fo^2^)+(0.0744P)^2^+1.1323P] where P=(Fo^2^+2Fc^2^)/3'
_refine_ls_weighting_scheme calc
_refine_ls_wR_factor_gt 0.1433
_refine_ls_wR_factor_ref 0.1710
_reflns_number_gt 4508
_reflns_number_total 7333
_reflns_threshold_expression >2sigma(I)
_cod_data_source_file ic0301066.cif
_cod_data_source_block struc
_cod_original_cell_volume 2110.9(7)
_cod_database_code 4313900

loop_
_symmetry_equiv_pos_as_xyz
'x, y, z'
'-x, -y, -z'

loop_
_atom_site_label
_atom_site_type_symbol
_atom_site_fract_x
_atom_site_fract_y
_atom_site_fract_z
_atom_site_U_iso_or_equiv
_atom_site_adp_type
_atom_site_occupancy
_atom_site_symmetry_multiplicity
_atom_site_calc_flag
_atom_site_refinement_flags
_atom_site_disorder_assembly
_atom_site_disorder_group
Mn1 Mn 0.42511(7) 0.95003(7) 0.27812(5) 0.0362(2) Uani 1 1 d . . .
Mn2 Mn 0.73978(7) 0.87513(6) 0.30099(4) 0.0351(2) Uani 1 1 d . . .
Cl Cl 0.88082(14) 1.34122(11) 0.13698(8) 0.0479(4) Uani 1 1 d . . .
O1 O 0.5696(3) 0.8557(3) 0.2224(2) 0.0378(8) Uani 1 1 d . . .
O2 O 0.5622(3) 1.1018(3) 0.3056(2) 0.0434(9) Uani 1 1 d . . .
O3 O 0.7571(3) 1.0521(3) 0.3480(2) 0.0430(9) Uani 1 1 d . . .
O4 O 0.4320(3) 0.9024(3) 0.3854(2) 0.0450(9) Uani 1 1 d . . .
O5 O 0.6252(3) 0.8254(3) 0.3885(2) 0.0476(9) Uani 1 1 d . . .
O6 O 0.8198(5) 1.4203(3) 0.0992(2) 0.0667(12) Uani 1 1 d . . .
O7 O 0.9667(5) 1.2780(4) 0.0877(2) 0.0678(13) Uani 1 1 d . . .
O8 O 0.9560(5) 1.4025(4) 0.2059(3) 0.0745(14) Uani 1 1 d . . .
O9 O 0.7819(5) 1.2645(4) 0.1575(3) 0.0780(14) Uani 1 1 d . . .
O10 O 0.3454(5) 1.5101(5) 0.4041(3) 0.0862(15) Uani 1 1 d . . .
N1 N 0.7738(4) 0.6934(3) 0.2364(2) 0.0333(9) Uani 1 1 d . . .
N2 N 0.9142(4) 0.8170(3) 0.3672(2) 0.0372(10) Uani 1 1 d . . .
N3 N 0.8555(4) 0.9014(3) 0.1969(2) 0.0358(10) Uani 1 1 d . . .
N4 N 0.3604(4) 0.9827(3) 0.1567(2) 0.0374(10) Uani 1 1 d . . .
N5 N 0.2780(4) 0.7965(4) 0.2215(3) 0.0401(10) Uani 1 1 d . . .
N6 N 0.2674(4) 1.0735(4) 0.2958(3) 0.0411(10) Uani 1 1 d . . .
C1 C 0.5611(5) 0.8000(4) 0.1486(3) 0.0343(11) Uani 1 1 d . . .
C2 C 0.5143(5) 0.8497(4) 0.0891(3) 0.0372(12) Uani 1 1 d . . .
C3 C 0.5099(5) 0.7903(4) 0.0127(3) 0.0415(13) Uani 1 1 d . . .
H3A H 0.4751 0.8231 -0.0264 0.050 Uiso 1 1 calc R . .
C4 C 0.5564(5) 0.6831(4) -0.0067(3) 0.0400(12) Uani 1 1 d . . .
C5 C 0.5998(5) 0.6342(4) 0.0535(3) 0.0385(12) Uani 1 1 d . . .
H5A H 0.6294 0.5620 0.0422 0.046 Uiso 1 1 calc R . .
C6 C 0.6006(5) 0.6893(4) 0.1298(3) 0.0364(12) Uani 1 1 d . . .
C7 C 0.5603(6) 0.6273(5) -0.0906(3) 0.0470(14) Uani 1 1 d . . .
H7B H 0.5949 0.5547 -0.0943 0.071 Uiso 1 1 calc R . .
H7C H 0.6163 0.6750 -0.1151 0.071 Uiso 1 1 calc R . .
H7D H 0.4723 0.6168 -0.1157 0.071 Uiso 1 1 calc R . .
C8 C 0.6485(5) 0.6338(4) 0.1939(3) 0.0390(12) Uani 1 1 d . . .
H8B H 0.5805 0.6330 0.2299 0.047 Uiso 1 1 calc R . .
H8C H 0.6625 0.5554 0.1723 0.047 Uiso 1 1 calc R . .
C9 C 0.8150(5) 0.6329(4) 0.2973(3) 0.0416(13) Uani 1 1 d . . .
H9B H 0.8461 0.5609 0.2739 0.050 Uiso 1 1 calc R . .
H9C H 0.7397 0.6171 0.3258 0.050 Uiso 1 1 calc R . .
C10 C 0.9240(5) 0.7045(4) 0.3518(3) 0.0372(12) Uani 1 1 d . . .
C11 C 1.0276(5) 0.6561(5) 0.3841(3) 0.0462(13) Uani 1 1 d . . .
H11A H 1.0342 0.5781 0.3709 0.055 Uiso 1 1 calc R . .
C12 C 1.1210(5) 0.7272(5) 0.4365(3) 0.0522(15) Uani 1 1 d . . .
H12A H 1.1907 0.6968 0.4592 0.063 Uiso 1 1 calc R . .
C13 C 1.1104(5) 0.8424(5) 0.4548(3) 0.0490(14) Uani 1 1 d . . .
H13A H 1.1714 0.8910 0.4903 0.059 Uiso 1 1 calc R . .
C14 C 1.0054(5) 0.8836(5) 0.4183(3) 0.0464(13) Uani 1 1 d . . .
H14A H 0.9979 0.9615 0.4300 0.056 Uiso 1 1 calc R . .
C15 C 0.8794(5) 0.7016(4) 0.1835(3) 0.0384(12) Uani 1 1 d . . .
H15A H 0.8701 0.6336 0.1428 0.046 Uiso 1 1 calc R . .
H15B H 0.9651 0.7050 0.2118 0.046 Uiso 1 1 calc R . .
C16 C 0.8750(4) 0.8038(4) 0.1482(3) 0.0348(11) Uani 1 1 d . . .
C17 C 0.8931(5) 0.8013(4) 0.0710(3) 0.0382(12) Uani 1 1 d . . .
H17A H 0.9057 0.7329 0.0383 0.046 Uiso 1 1 calc R . .
C18 C 0.8926(5) 0.8987(5) 0.0430(3) 0.0412(12) Uani 1 1 d . . .
H18A H 0.9057 0.8979 -0.0085 0.049 Uiso 1 1 calc R . .
C19 C 0.8719(5) 0.9992(4) 0.0933(3) 0.0403(12) Uani 1 1 d . . .
H19A H 0.8710 1.0669 0.0758 0.048 Uiso 1 1 calc R . .
C20 C 0.8530(5) 0.9974(4) 0.1686(3) 0.0391(12) Uani 1 1 d . . .
H20A H 0.8378 1.0647 0.2017 0.047 Uiso 1 1 calc R . .
C21 C 0.4725(5) 0.9687(4) 0.1068(3) 0.0413(13) Uani 1 1 d . . .
H21A H 0.5480 1.0204 0.1320 0.050 Uiso 1 1 calc R . .
H21B H 0.4474 0.9905 0.0585 0.050 Uiso 1 1 calc R . .
C22 C 0.2431(5) 0.9036(4) 0.1216(3) 0.0405(13) Uani 1 1 d . . .
H22A H 0.2430 0.8905 0.0658 0.049 Uiso 1 1 calc R . .
H22B H 0.1633 0.9390 0.1360 0.049 Uiso 1 1 calc R . .
C23 C 0.2399(5) 0.7906(4) 0.1460(3) 0.0400(12) Uani 1 1 d . . .
C24 C 0.1951(5) 0.6892(5) 0.0956(3) 0.0462(14) Uani 1 1 d . . .
H24A H 0.1728 0.6874 0.0436 0.055 Uiso 1 1 calc R . .
C25 C 0.1842(5) 0.5902(5) 0.1242(4) 0.0517(15) Uani 1 1 d . . .
H25A H 0.1536 0.5207 0.0919 0.062 Uiso 1 1 calc R . .
C26 C 0.2195(5) 0.5966(5) 0.2011(4) 0.0503(15) Uani 1 1 d . . .
H26A H 0.2106 0.5318 0.2220 0.060 Uiso 1 1 calc R . .
C27 C 0.2671(5) 0.6977(5) 0.2459(3) 0.0458(13) Uani 1 1 d . . .
H27A H 0.2942 0.6994 0.2972 0.055 Uiso 1 1 calc R . .
C28 C 0.3280(5) 1.1019(4) 0.1707(3) 0.0397(12) Uani 1 1 d . . .
H28A H 0.2815 1.1159 0.1246 0.048 Uiso 1 1 calc R . .
H28B H 0.4094 1.1525 0.1816 0.048 Uiso 1 1 calc R . .
C29 C 0.2433(5) 1.1271(4) 0.2372(3) 0.0414(13) Uani 1 1 d . . .
C30 C 0.1478(5) 1.2031(5) 0.2396(3) 0.0465(14) Uani 1 1 d . . .
H30A H 0.1325 1.2390 0.1986 0.056 Uiso 1 1 calc R . .
C31 C 0.0759(6) 1.2250(6) 0.3031(4) 0.0624(18) Uani 1 1 d . . .
H31A H 0.0120 1.2764 0.3057 0.075 Uiso 1 1 calc R . .
C32 C 0.0997(6) 1.1700(6) 0.3627(4) 0.0623(18) Uani 1 1 d . . .
H32A H 0.0511 1.1826 0.4058 0.075 Uiso 1 1 calc R . .
C33 C 0.1974(6) 1.0954(5) 0.3575(4) 0.0513(15) Uani 1 1 d . . .
H33A H 0.2148 1.0595 0.3983 0.062 Uiso 1 1 calc R . .
C34 C 0.6801(5) 1.1249(4) 0.3355(3) 0.0379(12) Uani 1 1 d . . .
C35 C 0.7306(5) 1.2484(4) 0.3561(3) 0.0474(14) Uani 1 1 d . . .
H35A H 0.6620 1.2934 0.3432 0.071 Uiso 1 1 calc R . .
H35B H 0.8058 1.2613 0.3277 0.071 Uiso 1 1 calc R . .
H35C H 0.7564 1.2698 0.4104 0.071 Uiso 1 1 calc R . .
C36 C 0.5183(5) 0.8524(4) 0.4171(3) 0.0392(12) Uani 1 1 d . . .
C37 C 0.4912(6) 0.8216(5) 0.4920(3) 0.0480(14) Uani 1 1 d . . .
H37A H 0.4077 0.8468 0.5072 0.072 Uiso 1 1 calc R . .
H37B H 0.5604 0.8577 0.5307 0.072 Uiso 1 1 calc R . .
H37C H 0.4880 0.7405 0.4865 0.072 Uiso 1 1 calc R . .
C38 C 0.4618(8) 1.5070(7) 0.3640(5) 0.088(2) Uani 1 1 d . . .
H38A H 0.5360 1.5012 0.3997 0.105 Uiso 1 1 calc R . .
H38B H 0.4777 1.5786 0.3476 0.105 Uiso 1 1 calc R . .
C39 C 0.4593(8) 1.4146(7) 0.2968(5) 0.086(2) Uani 1 1 d . . .
H39A H 0.5427 1.4182 0.2743 0.128 Uiso 1 1 calc R . .
H39B H 0.3894 1.4217 0.2595 0.128 Uiso 1 1 calc R . .
H39C H 0.4440 1.3429 0.3121 0.128 Uiso 1 1 calc R . .
C40 C 0.3334(9) 1.4174(7) 0.4396(5) 0.092(2) Uani 1 1 d . . .
H40A H 0.4138 1.4151 0.4716 0.111 Uiso 1 1 calc R . .
H40B H 0.3183 1.3469 0.4011 0.111 Uiso 1 1 calc R . .
C41 C 0.2134(10) 1.4322(8) 0.4901(6) 0.114(3) Uani 1 1 d . . .
H41A H 0.2023 1.3694 0.5157 0.170 Uiso 1 1 calc R . .
H41B H 0.1345 1.4340 0.4578 0.170 Uiso 1 1 calc R . .
H41C H 0.2295 1.5021 0.5279 0.170 Uiso 1 1 calc R . .

loop_
_atom_site_aniso_label
_atom_site_aniso_U_11
_atom_site_aniso_U_22
_atom_site_aniso_U_33
_atom_site_aniso_U_23
_atom_site_aniso_U_13
_atom_site_aniso_U_12
Mn1 0.0301(4) 0.0393(4) 0.0408(5) 0.0103(4) 0.0029(3) 0.0086(3)
Mn2 0.0300(4) 0.0368(4) 0.0394(5) 0.0073(3) 0.0039(3) 0.0081(3)
Cl 0.0572(9) 0.0394(7) 0.0492(8) 0.0086(6) 0.0079(7) 0.0155(6)
O1 0.0334(19) 0.0385(19) 0.041(2) 0.0063(16) 0.0017(15) 0.0079(15)
O2 0.033(2) 0.047(2) 0.049(2) 0.0095(17) -0.0015(17) 0.0022(17)
O3 0.040(2) 0.041(2) 0.046(2) 0.0055(17) -0.0017(16) 0.0085(17)
O4 0.041(2) 0.053(2) 0.044(2) 0.0126(18) 0.0066(17) 0.0144(18)
O5 0.039(2) 0.059(2) 0.052(2) 0.0223(19) 0.0135(18) 0.0142(18)
O6 0.101(3) 0.042(2) 0.062(3) 0.015(2) -0.002(2) 0.032(2)
O7 0.091(3) 0.061(3) 0.062(3) 0.016(2) 0.036(2) 0.040(2)
O8 0.084(3) 0.062(3) 0.069(3) -0.007(2) -0.013(3) 0.027(3)
O9 0.070(3) 0.063(3) 0.109(4) 0.031(3) 0.024(3) 0.004(2)
O10 0.086(4) 0.081(4) 0.100(4) 0.036(3) 0.018(3) 0.007(3)
N1 0.032(2) 0.032(2) 0.038(2) 0.0104(18) 0.0047(18) 0.0086(18)
N2 0.030(2) 0.040(2) 0.042(3) 0.011(2) 0.0039(19) 0.0043(19)
N3 0.029(2) 0.033(2) 0.043(3) 0.0048(19) 0.0042(18) -0.0001(18)
N4 0.034(2) 0.038(2) 0.042(3) 0.0103(19) 0.0046(19) 0.0071(19)
N5 0.030(2) 0.040(2) 0.052(3) 0.011(2) 0.005(2) 0.0091(19)
N6 0.031(2) 0.045(3) 0.048(3) 0.009(2) 0.006(2) 0.007(2)
C1 0.028(3) 0.035(3) 0.038(3) 0.003(2) 0.005(2) -0.001(2)
C2 0.030(3) 0.038(3) 0.044(3) 0.008(2) 0.004(2) 0.004(2)
C3 0.033(3) 0.044(3) 0.049(3) 0.015(3) 0.005(2) -0.001(2)
C4 0.034(3) 0.036(3) 0.046(3) 0.002(2) 0.007(2) -0.001(2)
C5 0.033(3) 0.034(3) 0.045(3) 0.003(2) 0.000(2) -0.001(2)
C6 0.027(3) 0.038(3) 0.042(3) 0.007(2) 0.003(2) -0.003(2)
C7 0.053(3) 0.038(3) 0.047(3) 0.004(3) 0.005(3) -0.002(3)
C8 0.035(3) 0.033(3) 0.047(3) 0.005(2) 0.004(2) 0.000(2)
C9 0.042(3) 0.036(3) 0.047(3) 0.009(2) 0.003(2) 0.006(2)
C10 0.033(3) 0.042(3) 0.039(3) 0.013(2) 0.002(2) 0.005(2)
C11 0.048(3) 0.044(3) 0.050(3) 0.014(3) 0.002(3) 0.012(3)
C12 0.038(3) 0.067(4) 0.054(4) 0.017(3) -0.001(3) 0.013(3)
C13 0.040(3) 0.056(4) 0.050(4) 0.010(3) -0.003(3) 0.008(3)
C14 0.038(3) 0.048(3) 0.052(3) 0.008(3) 0.002(3) 0.003(3)
C15 0.037(3) 0.033(3) 0.046(3) 0.005(2) 0.007(2) 0.008(2)
C16 0.020(2) 0.036(3) 0.048(3) 0.007(2) 0.001(2) 0.004(2)
C17 0.032(3) 0.039(3) 0.041(3) 0.002(2) 0.003(2) 0.002(2)
C18 0.039(3) 0.047(3) 0.040(3) 0.012(3) 0.007(2) 0.008(2)
C19 0.036(3) 0.040(3) 0.047(3) 0.013(3) 0.007(2) 0.003(2)
C20 0.031(3) 0.037(3) 0.049(3) 0.007(2) 0.003(2) 0.002(2)
C21 0.034(3) 0.045(3) 0.045(3) 0.009(3) 0.002(2) 0.005(2)
C22 0.031(3) 0.045(3) 0.046(3) 0.011(2) -0.006(2) 0.006(2)
C23 0.029(3) 0.044(3) 0.048(3) 0.009(3) 0.003(2) 0.009(2)
C24 0.035(3) 0.048(3) 0.052(3) 0.000(3) -0.002(2) 0.006(3)
C25 0.034(3) 0.045(3) 0.071(4) 0.000(3) 0.003(3) 0.010(3)
C26 0.039(3) 0.048(3) 0.067(4) 0.017(3) 0.005(3) 0.007(3)
C27 0.043(3) 0.044(3) 0.053(4) 0.014(3) 0.008(3) 0.010(3)
C28 0.036(3) 0.043(3) 0.043(3) 0.016(2) 0.003(2) 0.011(2)
C29 0.034(3) 0.038(3) 0.054(3) 0.010(3) 0.006(2) 0.009(2)
C30 0.039(3) 0.045(3) 0.059(4) 0.015(3) 0.006(3) 0.013(3)
C31 0.048(4) 0.065(4) 0.085(5) 0.027(4) 0.023(3) 0.025(3)
C32 0.058(4) 0.067(4) 0.075(5) 0.029(4) 0.035(3) 0.028(3)
C33 0.046(3) 0.054(3) 0.060(4) 0.020(3) 0.020(3) 0.008(3)
C34 0.046(3) 0.039(3) 0.033(3) 0.011(2) 0.010(2) 0.013(2)
C35 0.042(3) 0.043(3) 0.057(4) 0.009(3) 0.005(3) 0.005(3)
C36 0.041(3) 0.037(3) 0.040(3) 0.009(2) 0.002(2) 0.006(2)
C37 0.046(3) 0.058(4) 0.044(3) 0.016(3) 0.005(3) 0.011(3)
C38 0.084(6) 0.099(6) 0.089(6) 0.024(5) 0.030(5) 0.028(5)
C39 0.077(5) 0.092(6) 0.085(6) 0.010(5) -0.001(4) 0.016(4)
C40 0.092(6) 0.088(6) 0.101(6) 0.027(5) 0.014(5) 0.009(5)
C41 0.119(8) 0.111(7) 0.105(7) 0.012(6) 0.023(6) -0.006(6)

loop_
_atom_type_symbol
_atom_type_description
_atom_type_scat_dispersion_real
_atom_type_scat_dispersion_imag
_atom_type_scat_source
C C 0.0033 0.0016 'International Tables Vol C Tables 4.2.6.8 and 6.1.1.4'
H H 0.0000 0.0000 'International Tables Vol C Tables 4.2.6.8 and 6.1.1.4'
N N 0.0061 0.0033 'International Tables Vol C Tables 4.2.6.8 and 6.1.1.4'
O O 0.0106 0.0060 'International Tables Vol C Tables 4.2.6.8 and 6.1.1.4'
Cl Cl 0.1484 0.1585 'International Tables Vol C Tables 4.2.6.8 and 6.1.1.4'
Mn Mn 0.3368 0.7283 'International Tables Vol C Tables 4.2.6.8 and 6.1.1.4'

loop_
_geom_angle_atom_site_label_1
_geom_angle_atom_site_label_2
_geom_angle_atom_site_label_3
_geom_angle
_geom_angle_site_symmetry_1
_geom_angle_site_symmetry_3
_geom_angle_publ_flag
O4 Mn1 O1 101.78(14) . . ?
O4 Mn1 O2 100.01(15) . . ?
O1 Mn1 O2 91.09(14) . . ?
O4 Mn1 N6 99.69(15) . . ?
O1 Mn1 N6 158.52(15) . . ?
O2 Mn1 N6 84.48(14) . . ?
O4 Mn1 N5 92.79(16) . . ?
O1 Mn1 N5 85.43(14) . . ?
O2 Mn1 N5 167.17(15) . . ?
N6 Mn1 N5 94.27(15) . . ?
O4 Mn1 N4 165.07(15) . . ?
O1 Mn1 N4 85.88(14) . . ?
O2 Mn1 N4 92.56(14) . . ?
N6 Mn1 N4 73.38(16) . . ?
N5 Mn1 N4 74.90(15) . . ?
O3 Mn2 O1 101.81(14) . . ?
O3 Mn2 O5 96.31(15) . . ?
O1 Mn2 O5 91.89(14) . . ?
O3 Mn2 N2 101.78(15) . . ?
O1 Mn2 N2 156.39(14) . . ?
O5 Mn2 N2 84.44(14) . . ?
O3 Mn2 N3 91.94(15) . . ?
O1 Mn2 N3 84.81(14) . . ?
O5 Mn2 N3 171.59(15) . . ?
N2 Mn2 N3 95.49(15) . . ?
O3 Mn2 N1 164.68(15) . . ?
O1 Mn2 N1 84.81(14) . . ?
O5 Mn2 N1 97.27(15) . . ?
N2 Mn2 N1 72.59(15) . . ?
N3 Mn2 N1 74.76(14) . . ?
O9 Cl O7 109.3(3) . . ?
O9 Cl O6 110.0(3) . . ?
O7 Cl O6 110.5(3) . . ?
O9 Cl O8 108.6(3) . . ?
O7 Cl O8 109.3(3) . . ?
O6 Cl O8 109.1(3) . . ?
C1 O1 Mn1 126.7(3) . . ?
C1 O1 Mn2 125.2(3) . . ?
Mn1 O1 Mn2 107.91(15) . . ?
C34 O2 Mn1 134.7(3) . . ?
C34 O3 Mn2 128.4(3) . . ?
C36 O4 Mn1 130.2(3) . . ?
C36 O5 Mn2 135.5(3) . . ?
C40 O10 C38 109.3(6) . . ?
C9 N1 C15 111.1(4) . . ?
C9 N1 C8 109.2(4) . . ?
C15 N1 C8 111.3(4) . . ?
C9 N1 Mn2 105.4(3) . . ?
C15 N1 Mn2 109.1(3) . . ?
C8 N1 Mn2 110.6(3) . . ?
C10 N2 C14 118.0(4) . . ?
C10 N2 Mn2 115.2(3) . . ?
C14 N2 Mn2 126.8(4) . . ?
C16 N3 C20 118.3(4) . . ?
C16 N3 Mn2 114.0(3) . . ?
C20 N3 Mn2 121.9(3) . . ?
C28 N4 C22 110.9(4) . . ?
C28 N4 C21 109.8(4) . . ?
C22 N4 C21 110.9(4) . . ?
C28 N4 Mn1 105.3(3) . . ?
C22 N4 Mn1 110.1(3) . . ?
C21 N4 Mn1 109.7(3) . . ?
C27 N5 C23 116.2(5) . . ?
C27 N5 Mn1 124.0(4) . . ?
C23 N5 Mn1 115.1(3) . . ?
C33 N6 C29 118.8(5) . . ?
C33 N6 Mn1 125.8(4) . . ?
C29 N6 Mn1 115.4(3) . . ?
O1 C1 C2 121.4(4) . . ?
O1 C1 C6 120.0(4) . . ?
C2 C1 C6 118.6(5) . . ?
C1 C2 C3 119.8(5) . . ?
C1 C2 C21 120.2(5) . . ?
C3 C2 C21 120.0(5) . . ?
C2 C3 C4 121.9(5) . . ?
C5 C4 C3 117.2(5) . . ?
C5 C4 C7 123.2(5) . . ?
C3 C4 C7 119.6(5) . . ?
C6 C5 C4 122.0(5) . . ?
C5 C6 C1 120.3(5) . . ?
C5 C6 C8 120.7(5) . . ?
C1 C6 C8 119.0(4) . . ?
N1 C8 C6 112.5(4) . . ?
N1 C9 C10 110.1(4) . . ?
N2 C10 C11 122.3(5) . . ?
N2 C10 C9 115.9(4) . . ?
C11 C10 C9 121.8(5) . . ?
C12 C11 C10 118.4(5) . . ?
C13 C12 C11 120.1(5) . . ?
C12 C13 C14 117.6(5) . . ?
N2 C14 C13 123.6(5) . . ?
N1 C15 C16 112.4(4) . . ?
N3 C16 C17 121.1(5) . . ?
N3 C16 C15 115.6(5) . . ?
C17 C16 C15 123.2(5) . . ?
C18 C17 C16 120.3(5) . . ?
C17 C18 C19 118.4(5) . . ?
C20 C19 C18 119.3(5) . . ?
N3 C20 C19 122.5(5) . . ?
N4 C21 C2 114.3(4) . . ?
N4 C22 C23 113.0(4) . . ?
N5 C23 C24 122.7(5) . . ?
N5 C23 C22 115.1(5) . . ?
C24 C23 C22 122.0(5) . . ?
C23 C24 C25 118.5(6) . . ?
C26 C25 C24 118.8(6) . . ?
C27 C26 C25 119.3(6) . . ?
N5 C27 C26 124.4(6) . . ?
N4 C28 C29 111.1(4) . . ?
N6 C29 C30 121.5(5) . . ?
N6 C29 C28 116.4(4) . . ?
C30 C29 C28 122.1(5) . . ?
C31 C30 C29 119.4(6) . . ?
C30 C31 C32 119.2(6) . . ?
C31 C32 C33 118.9(6) . . ?
N6 C33 C32 122.1(6) . . ?
O2 C34 O3 125.0(5) . . ?
O2 C34 C35 116.4(4) . . ?
O3 C34 C35 118.7(5) . . ?
O5 C36 O4 124.1(5) . . ?
O5 C36 C37 117.9(5) . . ?
O4 C36 C37 118.0(5) . . ?
O10 C38 C39 115.5(8) . . ?
O10 C40 C41 107.2(7) . . ?

loop_
_geom_bond_atom_site_label_1
_geom_bond_atom_site_label_2
_geom_bond_distance
_geom_bond_site_symmetry_2
_geom_bond_publ_flag
Mn1 O4 2.095(4) . ?
Mn1 O1 2.103(3) . ?
Mn1 O2 2.158(4) . ?
Mn1 N6 2.267(4) . ?
Mn1 N5 2.295(4) . ?
Mn1 N4 2.331(4) . ?
Mn2 O3 2.114(4) . ?
Mn2 O1 2.117(3) . ?
Mn2 O5 2.148(4) . ?
Mn2 N2 2.298(4) . ?
Mn2 N3 2.311(4) . ?
Mn2 N1 2.320(4) . ?
Cl O9 1.424(5) . ?
Cl O7 1.428(4) . ?
Cl O6 1.429(4) . ?
Cl O8 1.431(4) . ?
O1 C1 1.339(6) . ?
O2 C34 1.263(6) . ?
O3 C34 1.265(6) . ?
O4 C36 1.269(6) . ?
O5 C36 1.266(6) . ?
O10 C40 1.391(9) . ?
O10 C38 1.416(9) . ?
N1 C9 1.478(6) . ?
N1 C15 1.479(6) . ?
N1 C8 1.488(6) . ?
N2 C10 1.340(6) . ?
N2 C14 1.342(7) . ?
N3 C16 1.348(6) . ?
N3 C20 1.352(6) . ?
N4 C28 1.475(6) . ?
N4 C22 1.483(6) . ?
N4 C21 1.486(6) . ?
N5 C27 1.345(7) . ?
N5 C23 1.357(7) . ?
N6 C33 1.336(7) . ?
N6 C29 1.350(7) . ?
C1 C2 1.393(7) . ?
C1 C6 1.405(7) . ?
C2 C3 1.394(7) . ?
C2 C21 1.505(7) . ?
C3 C4 1.396(7) . ?
C4 C5 1.387(7) . ?
C4 C7 1.508(7) . ?
C5 C6 1.380(7) . ?
C6 C8 1.507(7) . ?
C9 C10 1.508(7) . ?
C10 C11 1.390(7) . ?
C11 C12 1.390(8) . ?
C12 C13 1.374(8) . ?
C13 C14 1.390(8) . ?
C15 C16 1.492(7) . ?
C16 C17 1.388(7) . ?
C17 C18 1.364(7) . ?
C18 C19 1.390(7) . ?
C19 C20 1.366(7) . ?
C22 C23 1.508(7) . ?
C23 C24 1.384(7) . ?
C24 C25 1.387(8) . ?
C25 C26 1.374(8) . ?
C26 C27 1.346(8) . ?
C28 C29 1.500(7) . ?
C29 C30 1.383(7) . ?
C30 C31 1.373(8) . ?
C31 C32 1.378(9) . ?
C32 C33 1.386(8) . ?
C34 C35 1.497(7) . ?
C36 C37 1.485(7) . ?
C38 C39 1.455(10) . ?
C40 C41 1.558(12) . ?
